data_4065824
loop_
_publ_author_name
'Ito, Masato'
'Tejima, Noriko'
'Yamamura, Masahiro'
'Endo, Yoshinori'
'Ikariya, Takao'

_publ_section_title
;
 Synthesis and Structure of Protic Amine Tethered Rhodium(III)
 Peralkylcyclopentadienyl Complexes
;
_journal_issue 8
_journal_name_full Organometallics
_journal_page_first 1886
_journal_paper_doi 10.1021/om100151m
_journal_volume 29
_journal_year 2010
_chemical_formula_moiety 'C20 H26 F6 N3 O5 Rh S2 '
_chemical_formula_sum 'C20 H26 F6 N3 O5 Rh S2'
_chemical_formula_weight 669.46
_space_group_IT_number 14
_symmetry_cell_setting monoclinic
_symmetry_Int_Tables_number 14
_symmetry_space_group_name_Hall '-P 2yn'
_symmetry_space_group_name_H-M 'P 1 21/n 1'
_cell_angle_alpha 90.0000
_cell_angle_beta 91.560(6)
_cell_angle_gamma 90.0000
_cell_formula_units_Z 4
_cell_length_a 10.416(6)
_cell_length_b 13.126(7)
_cell_length_c 19.447(10)
_cell_measurement_reflns_used 5825
_cell_measurement_temperature 193.1
_cell_measurement_theta_max 27.5
_cell_measurement_theta_min 3.1
_cell_volume 2658(2)
_computing_cell_refinement CrystalClear
_computing_data_collection CrystalClear
_computing_data_reduction CrystalStructure
_computing_publication_material 'CrystalStructure 3.8'
_computing_structure_refinement CRYSTALS
_computing_structure_solution SIR2002
_diffrn_ambient_temperature 193
_diffrn_detector_area_resol_mean 7.31
_diffrn_measured_fraction_theta_full 0.992
_diffrn_measured_fraction_theta_max 0.994
_diffrn_measurement_device_type 'Rigaku Saturn'
_diffrn_measurement_method \w
_diffrn_radiation_type 'Mo K\a'
_diffrn_radiation_wavelength 0.71070
_diffrn_reflns_av_R_equivalents 0.052
_diffrn_reflns_limit_h_max 13
_diffrn_reflns_limit_h_min -13
_diffrn_reflns_limit_k_max 17
_diffrn_reflns_limit_k_min -17
_diffrn_reflns_limit_l_max 25
_diffrn_reflns_limit_l_min -25
_diffrn_reflns_number 28261
_diffrn_reflns_theta_full 27.50
_diffrn_reflns_theta_max 27.48
_exptl_absorpt_coefficient_mu 0.876
_exptl_absorpt_correction_T_max 0.839
_exptl_absorpt_correction_T_min 0.780
_exptl_absorpt_correction_type multi-scan
_exptl_absorpt_process_details 'Jacobson, R. (1998) Private communication'
_exptl_crystal_colour yellow
_exptl_crystal_density_diffrn 1.673
_exptl_crystal_density_method 'not measured'
_exptl_crystal_description block
_exptl_crystal_F_000 1352.00
_exptl_crystal_size_max 0.50
_exptl_crystal_size_mid 0.40
_exptl_crystal_size_min 0.20
_refine_diff_density_max 3.13
_refine_diff_density_min -1.05
_refine_ls_extinction_method none
_refine_ls_goodness_of_fit_ref 1.000
_refine_ls_hydrogen_treatment refall
_refine_ls_number_parameters 353
_refine_ls_number_reflns 6058
_refine_ls_R_factor_gt 0.0588
_refine_ls_shift/su_max 0.0000
_refine_ls_structure_factor_coef Fsqd
_refine_ls_weighting_details 'w = 1/[0.0010Fo^2^ + 1.6950\s(Fo^2^)]/(4Fo^2^)'
_refine_ls_weighting_scheme calc
_refine_ls_wR_factor_ref 0.1871
_reflns_number_gt 3634
_reflns_number_total 6058
_reflns_threshold_expression F^2^>2.0\s(F^2^)
_cod_data_source_file om100151m_si_002.cif
_cod_data_source_block '__19'
_cod_original_formula_sum 'C20 H26 F6 N3 O5 Rh S2 '
_cod_database_code 4065824

loop_
_symmetry_equiv_pos_site_id
_symmetry_equiv_pos_as_xyz
1 +X,+Y,+Z
2 1/2-X,1/2+Y,1/2-Z
3 -X,-Y,-Z
4 1/2+X,1/2-Y,1/2+Z

loop_
_atom_site_label
_atom_site_type_symbol
_atom_site_fract_x
_atom_site_fract_y
_atom_site_fract_z
_atom_site_U_iso_or_equiv
_atom_site_adp_type
_atom_site_occupancy
_atom_site_symmetry_multiplicity
_atom_site_calc_flag
_atom_site_refinement_flags
Rh(1) Rh 0.57656(5) 0.68384(5) 0.15543(3) 0.02964(14) Uani 1.00 1 d .
S(1) S 0.5733(2) 0.93713(18) 0.17479(12) 0.0526(6) Uani 1.00 1 d .
S(2) S 0.27996(17) 0.62880(15) 0.09351(9) 0.0324(4) Uani 1.00 1 d .
F(1) F 0.5057(7) 1.0940(4) 0.0985(3) 0.099(2) Uani 1.00 1 d .
F(2) F 0.3466(5) 1.0147(4) 0.1435(3) 0.086(2) Uani 1.00 1 d .
F(3) F 0.4446(6) 0.9510(4) 0.0581(3) 0.084(2) Uani 1.00 1 d .
F(4) F 0.1457(5) 0.7957(4) 0.0795(2) 0.0753(19) Uani 1.00 1 d .
F(5) F 0.1276(5) 0.6934(4) -0.0066(2) 0.0707(17) Uani 1.00 1 d .
F(6) F 0.2989(5) 0.7820(4) 0.0075(2) 0.0723(18) Uani 1.00 1 d .
O(1) O 0.5777(6) 1.0055(5) 0.2320(3) 0.074(2) Uani 1.00 1 d .
O(2) O 0.6865(6) 0.9236(5) 0.1351(3) 0.075(2) Uani 1.00 1 d .
O(3) O 0.1659(5) 0.5801(4) 0.1189(2) 0.0465(16) Uani 1.00 1 d .
O(4) O 0.3574(5) 0.5759(4) 0.0453(2) 0.0482(16) Uani 1.00 1 d .
O(5) O 0.0929(10) 0.0684(8) 0.0275(5) 0.146(3) Uiso 1.00 1 d .
N(1) N 0.5879(5) 0.7397(5) 0.0532(2) 0.0403(18) Uani 1.00 1 d .
N(2) N 0.5135(5) 0.8302(4) 0.1881(3) 0.0352(16) Uani 1.00 1 d .
N(3) N 0.3700(4) 0.6784(4) 0.1486(2) 0.0292(14) Uani 1.00 1 d .
C(1) C 0.6639(7) 0.6803(7) 0.0046(3) 0.051(2) Uani 1.00 1 d .
C(2) C 0.8000(7) 0.6598(8) 0.0311(4) 0.061(2) Uani 1.00 1 d .
C(3) C 0.8176(7) 0.5735(7) 0.0835(4) 0.050(2) Uani 1.00 1 d .
C(4) C 0.7421(6) 0.5869(6) 0.1475(3) 0.037(2) Uani 1.00 1 d .
C(5) C 0.6334(6) 0.5278(5) 0.1669(3) 0.0344(19) Uani 1.00 1 d .
C(6) C 0.5906(6) 0.5644(6) 0.2324(3) 0.038(2) Uani 1.00 1 d .
C(7) C 0.6705(7) 0.6482(6) 0.2521(3) 0.043(2) Uani 1.00 1 d .
C(8) C 0.7647(6) 0.6652(6) 0.2003(4) 0.041(2) Uani 1.00 1 d .
C(9) C 0.5808(7) 0.4383(5) 0.1296(4) 0.043(2) Uani 1.00 1 d .
C(10) C 0.4818(8) 0.5206(6) 0.2716(4) 0.053(2) Uani 1.00 1 d .
C(11) C 0.6640(9) 0.7097(8) 0.3172(4) 0.066(3) Uani 1.00 1 d .
C(12) C 0.8725(7) 0.7389(8) 0.2035(5) 0.065(3) Uani 1.00 1 d .
C(13) C 0.4590(11) 1.0017(7) 0.1136(5) 0.069(3) Uani 1.00 1 d .
C(14) C 0.2103(8) 0.7307(7) 0.0405(4) 0.050(2) Uani 1.00 1 d .
C(15) C 0.4004(6) 0.8172(5) 0.2281(3) 0.0322(18) Uani 1.00 1 d .
C(16) C 0.3686(7) 0.8741(6) 0.2859(3) 0.038(2) Uani 1.00 1 d .
C(17) C 0.2626(7) 0.8486(6) 0.3224(3) 0.041(2) Uani 1.00 1 d .
C(18) C 0.1867(7) 0.7652(6) 0.3024(3) 0.041(2) Uani 1.00 1 d .
C(19) C 0.2169(6) 0.7063(6) 0.2451(3) 0.038(2) Uani 1.00 1 d .
C(20) C 0.3236(6) 0.7338(5) 0.2074(3) 0.0300(18) Uani 1.00 1 d .
H(1) H 0.5029 0.7452 0.0346 0.048 Uiso 1.00 1 c R
H(2) H 0.6258 0.8055 0.0559 0.049 Uiso 1.00 1 c R
H(3) H 0.6232 0.6161 -0.0019 0.062 Uiso 1.00 1 c R
H(4) H 0.6655 0.7154 -0.0380 0.062 Uiso 1.00 1 c R
H(5) H 0.8505 0.6435 -0.0074 0.073 Uiso 1.00 1 c R
H(6) H 0.8308 0.7212 0.0515 0.073 Uiso 1.00 1 c R
H(7) H 0.7913 0.5115 0.0621 0.060 Uiso 1.00 1 c R
H(8) H 0.9060 0.5692 0.0966 0.060 Uiso 1.00 1 c R
H(9) H 0.5116 0.4103 0.1542 0.052 Uiso 1.00 1 c R
H(10) H 0.6463 0.3886 0.1253 0.052 Uiso 1.00 1 c R
H(11) H 0.5508 0.4587 0.0851 0.052 Uiso 1.00 1 c R
H(12) H 0.4727 0.5587 0.3127 0.064 Uiso 1.00 1 c R
H(13) H 0.5007 0.4516 0.2828 0.064 Uiso 1.00 1 c R
H(14) H 0.4041 0.5236 0.2450 0.064 Uiso 1.00 1 c R
H(15) H 0.7307 0.7590 0.3190 0.079 Uiso 1.00 1 c R
H(16) H 0.6732 0.6650 0.3555 0.079 Uiso 1.00 1 c R
H(17) H 0.5831 0.7430 0.3186 0.079 Uiso 1.00 1 c R
H(18) H 0.9229 0.7328 0.1638 0.078 Uiso 1.00 1 c R
H(19) H 0.9246 0.7257 0.2434 0.078 Uiso 1.00 1 c R
H(20) H 0.8385 0.8059 0.2059 0.078 Uiso 1.00 1 c R
H(21) H 0.4206 0.9301 0.3002 0.046 Uiso 1.00 1 c R
H(22) H 0.2405 0.8876 0.3615 0.049 Uiso 1.00 1 c R
H(23) H 0.1144 0.7470 0.3285 0.049 Uiso 1.00 1 c R
H(24) H 0.1653 0.6497 0.2316 0.045 Uiso 1.00 1 c R

loop_
_atom_site_aniso_label
_atom_site_aniso_U_11
_atom_site_aniso_U_22
_atom_site_aniso_U_33
_atom_site_aniso_U_12
_atom_site_aniso_U_13
_atom_site_aniso_U_23
Rh(1) 0.0202(2) 0.0389(3) 0.0297(2) 0.0017(2) -0.00070(19) -0.0072(2)
S(1) 0.0446(12) 0.0449(13) 0.0691(15) -0.0172(10) 0.0153(11) -0.0141(10)
S(2) 0.0271(8) 0.0351(10) 0.0345(9) 0.0016(7) -0.0069(7) -0.0044(7)
F(1) 0.136(6) 0.040(3) 0.122(5) -0.006(3) 0.043(4) 0.017(3)
F(2) 0.075(4) 0.079(4) 0.107(4) 0.025(3) 0.029(3) 0.031(3)
F(3) 0.126(5) 0.069(4) 0.059(3) 0.003(3) 0.005(3) 0.009(3)
F(4) 0.086(4) 0.062(3) 0.077(3) 0.039(3) -0.007(3) 0.002(2)
F(5) 0.058(3) 0.091(4) 0.061(3) -0.000(3) -0.035(2) 0.006(3)
F(6) 0.057(3) 0.080(4) 0.079(3) -0.012(2) -0.005(2) 0.043(3)
O(1) 0.081(4) 0.065(4) 0.076(4) -0.034(3) 0.014(3) -0.033(3)
O(2) 0.050(3) 0.072(4) 0.105(5) -0.025(3) 0.039(3) -0.011(4)
O(3) 0.038(3) 0.048(3) 0.054(3) -0.015(2) -0.003(2) 0.003(2)
O(4) 0.045(3) 0.057(3) 0.041(3) 0.012(2) -0.008(2) -0.020(2)
N(1) 0.034(3) 0.053(4) 0.035(3) 0.003(3) 0.007(2) -0.005(3)
N(2) 0.031(3) 0.034(3) 0.041(3) -0.007(2) 0.008(2) -0.010(2)
N(3) 0.019(2) 0.034(3) 0.034(2) 0.005(2) -0.003(2) -0.011(2)
C(1) 0.038(4) 0.083(6) 0.034(4) 0.007(4) 0.006(3) -0.012(4)
C(2) 0.034(4) 0.101(8) 0.048(4) 0.000(4) 0.014(3) -0.021(5)
C(3) 0.026(3) 0.069(6) 0.054(5) 0.005(4) 0.004(3) -0.019(4)
C(4) 0.017(3) 0.050(4) 0.045(4) 0.009(3) -0.004(2) -0.007(3)
C(5) 0.027(3) 0.039(4) 0.037(3) 0.009(3) -0.006(2) -0.003(3)
C(6) 0.029(3) 0.047(4) 0.036(3) 0.008(3) -0.005(3) -0.000(3)
C(7) 0.043(4) 0.054(5) 0.031(3) 0.013(3) -0.013(3) -0.007(3)
C(8) 0.023(3) 0.053(5) 0.045(4) 0.000(3) -0.010(3) -0.005(3)
C(9) 0.047(4) 0.036(4) 0.047(4) 0.010(3) -0.007(3) -0.003(3)
C(10) 0.057(5) 0.054(5) 0.048(5) 0.009(4) 0.010(4) 0.008(4)
C(11) 0.060(5) 0.093(8) 0.043(4) 0.005(5) -0.014(4) -0.025(5)
C(12) 0.035(4) 0.083(7) 0.077(6) -0.008(4) -0.017(4) -0.017(5)
C(13) 0.090(8) 0.042(5) 0.077(7) 0.001(5) 0.026(6) 0.017(5)
C(14) 0.039(4) 0.059(5) 0.050(5) 0.005(4) -0.009(3) 0.005(4)
C(15) 0.028(3) 0.035(3) 0.034(3) -0.000(3) 0.005(2) -0.002(3)
C(16) 0.041(4) 0.036(4) 0.037(3) -0.003(3) 0.005(3) -0.009(3)
C(17) 0.040(4) 0.047(4) 0.036(4) 0.007(3) 0.006(3) -0.011(3)
C(18) 0.032(3) 0.052(5) 0.040(4) 0.008(3) 0.012(3) 0.004(3)
C(19) 0.027(3) 0.049(5) 0.037(3) -0.004(3) 0.000(3) -0.002(3)
C(20) 0.025(3) 0.040(4) 0.026(3) 0.004(3) 0.002(2) -0.006(3)

loop_
_atom_type_symbol
_atom_type_description
_atom_type_scat_dispersion_real
_atom_type_scat_dispersion_imag
_atom_type_scat_source
C C 0.003 0.002
;
International Tables for Crystallography
(1992, Vol. C, Tables 4.2.6.8 and 6.1.1.4)
;
H H 0.000 0.000
;
International Tables for Crystallography
(1992, Vol. C, Table 6.1.1.4)
;
F F 0.017 0.010
;
International Tables for Crystallography
(1992, Vol. C, Tables 4.2.6.8 and 6.1.1.4)
;
N N 0.006 0.003
;
International Tables for Crystallography
(1992, Vol. C, Tables 4.2.6.8 and 6.1.1.4)
;
O O 0.011 0.006
;
International Tables for Crystallography
(1992, Vol. C, Tables 4.2.6.8 and 6.1.1.4)
;
Rh Rh -1.118 0.919
;
International Tables for Crystallography
(1992, Vol. C, Tables 4.2.6.8 and 6.1.1.4)
;
S S 0.125 0.123
;
International Tables for Crystallography
(1992, Vol. C, Tables 4.2.6.8 and 6.1.1.4)
;

loop_
_geom_angle_atom_site_label_1
_geom_angle_atom_site_label_2
_geom_angle_atom_site_label_3
_geom_angle
_geom_angle_publ_flag
N(1) Rh(1) N(2) 89.6(2) yes
N(1) Rh(1) N(3) 92.0(2) yes
N(1) Rh(1) C(4) 94.1(2) yes
N(1) Rh(1) C(5) 113.9(2) yes
N(1) Rh(1) C(6) 152.9(2) yes
N(1) Rh(1) C(7) 149.1(2) yes
N(1) Rh(1) C(8) 110.3(2) yes
N(2) Rh(1) N(3) 74.5(2) yes
N(2) Rh(1) C(4) 143.9(2) yes
N(2) Rh(1) C(5) 156.5(2) yes
N(2) Rh(1) C(6) 117.4(2) yes
N(2) Rh(1) C(7) 94.1(2) yes
N(2) Rh(1) C(8) 105.5(2) yes
N(3) Rh(1) C(4) 141.0(2) yes
N(3) Rh(1) C(5) 104.4(2) yes
N(3) Rh(1) C(6) 93.9(2) yes
N(3) Rh(1) C(7) 118.6(2) yes
N(3) Rh(1) C(8) 157.7(2) yes
C(4) Rh(1) C(5) 38.9(2) yes
C(4) Rh(1) C(6) 65.4(2) yes
C(4) Rh(1) C(7) 65.6(2) yes
C(4) Rh(1) C(8) 40.0(2) yes
C(5) Rh(1) C(6) 39.2(2) yes
C(5) Rh(1) C(7) 65.3(2) yes
C(5) Rh(1) C(8) 66.4(2) yes
C(6) Rh(1) C(7) 38.6(3) yes
C(6) Rh(1) C(8) 65.9(2) yes
C(7) Rh(1) C(8) 39.4(2) yes
O(1) S(1) O(2) 119.1(4) yes
O(1) S(1) N(2) 116.1(3) yes
O(1) S(1) C(13) 102.6(4) yes
O(2) S(1) N(2) 108.3(3) yes
O(2) S(1) C(13) 103.5(4) yes
N(2) S(1) C(13) 105.3(4) yes
O(3) S(2) O(4) 119.4(3) yes
O(3) S(2) N(3) 115.9(3) yes
O(3) S(2) C(14) 101.5(3) yes
O(4) S(2) N(3) 108.4(3) yes
O(4) S(2) C(14) 101.9(3) yes
N(3) S(2) C(14) 107.8(3) yes
Rh(1) N(1) C(1) 117.5(5) yes
Rh(1) N(2) S(1) 129.3(3) yes
Rh(1) N(2) C(15) 108.5(4) yes
S(1) N(2) C(15) 122.2(5) yes
Rh(1) N(3) S(2) 130.0(3) yes
Rh(1) N(3) C(20) 106.8(3) yes
S(2) N(3) C(20) 123.2(4) yes
N(1) C(1) C(2) 112.9(6) yes
C(1) C(2) C(3) 116.7(7) yes
C(2) C(3) C(4) 114.1(7) yes
Rh(1) C(4) C(3) 124.6(5) yes
Rh(1) C(4) C(5) 70.1(4) yes
Rh(1) C(4) C(8) 69.5(4) yes
C(3) C(4) C(5) 126.2(6) yes
C(3) C(4) C(8) 125.8(6) yes
C(5) C(4) C(8) 108.0(6) yes
Rh(1) C(5) C(4) 70.9(4) yes
Rh(1) C(5) C(6) 71.5(4) yes
Rh(1) C(5) C(9) 127.7(5) yes
C(4) C(5) C(6) 108.5(6) yes
C(4) C(5) C(9) 126.0(6) yes
C(6) C(5) C(9) 125.3(6) yes
Rh(1) C(6) C(5) 69.4(4) yes
Rh(1) C(6) C(7) 69.8(4) yes
Rh(1) C(6) C(10) 126.2(5) yes
C(5) C(6) C(7) 107.5(6) yes
C(5) C(6) C(10) 125.3(6) yes
C(7) C(6) C(10) 127.2(6) yes
Rh(1) C(7) C(6) 71.6(4) yes
Rh(1) C(7) C(8) 70.0(4) yes
Rh(1) C(7) C(11) 126.2(6) yes
C(6) C(7) C(8) 109.6(6) yes
C(6) C(7) C(11) 126.8(7) yes
C(8) C(7) C(11) 123.5(7) yes
Rh(1) C(8) C(4) 70.5(3) yes
Rh(1) C(8) C(7) 70.6(4) yes
Rh(1) C(8) C(12) 128.9(6) yes
C(4) C(8) C(7) 106.3(6) yes
C(4) C(8) C(12) 126.4(6) yes
C(7) C(8) C(12) 126.9(7) yes
S(1) C(13) F(1) 108.8(7) yes
S(1) C(13) F(2) 109.5(7) yes
S(1) C(13) F(3) 111.2(7) yes
F(1) C(13) F(2) 108.0(8) yes
F(1) C(13) F(3) 108.7(9) yes
F(2) C(13) F(3) 110.6(9) yes
S(2) C(14) F(4) 110.2(5) yes
S(2) C(14) F(5) 111.0(6) yes
S(2) C(14) F(6) 112.0(5) yes
F(4) C(14) F(5) 107.4(6) yes
F(4) C(14) F(6) 108.6(7) yes
F(5) C(14) F(6) 107.5(6) yes
N(2) C(15) C(16) 126.0(6) yes
N(2) C(15) C(20) 113.8(5) yes
C(16) C(15) C(20) 120.1(6) yes
C(15) C(16) C(17) 119.9(6) yes
C(16) C(17) C(18) 120.3(7) yes
C(17) C(18) C(19) 121.0(6) yes
C(18) C(19) C(20) 118.4(6) yes
N(3) C(20) C(15) 114.6(5) yes
N(3) C(20) C(19) 125.0(6) yes
C(15) C(20) C(19) 120.3(6) yes
Rh(1) N(1) H(1) 107.9 no
Rh(1) N(1) H(2) 107.1 no
C(1) N(1) H(1) 107.9 no
C(1) N(1) H(2) 106.8 no
H(1) N(1) H(2) 109.5 no
N(1) C(1) H(3) 108.1 no
N(1) C(1) H(4) 109.0 no
C(2) C(1) H(3) 107.3 no
C(2) C(1) H(4) 110.0 no
H(3) C(1) H(4) 109.5 no
C(1) C(2) H(5) 107.8 no
C(1) C(2) H(6) 107.0 no
C(3) C(2) H(5) 107.3 no
C(3) C(2) H(6) 108.4 no
H(5) C(2) H(6) 109.5 no
C(2) C(3) H(7) 108.2 no
C(2) C(3) H(8) 108.6 no
C(4) C(3) H(7) 108.2 no
C(4) C(3) H(8) 108.1 no
H(7) C(3) H(8) 109.5 no
C(5) C(9) H(9) 109.7 no
C(5) C(9) H(10) 109.3 no
C(5) C(9) H(11) 109.4 no
H(9) C(9) H(10) 109.5 no
H(9) C(9) H(11) 109.5 no
H(10) C(9) H(11) 109.5 no
C(6) C(10) H(12) 108.7 no
C(6) C(10) H(13) 109.1 no
C(6) C(10) H(14) 110.6 no
H(12) C(10) H(13) 109.5 no
H(12) C(10) H(14) 109.5 no
H(13) C(10) H(14) 109.5 no
C(7) C(11) H(15) 110.3 no
C(7) C(11) H(16) 108.9 no
C(7) C(11) H(17) 109.2 no
H(15) C(11) H(16) 109.5 no
H(15) C(11) H(17) 109.5 no
H(16) C(11) H(17) 109.5 no
C(8) C(12) H(18) 110.2 no
C(8) C(12) H(19) 109.3 no
C(8) C(12) H(20) 108.9 no
H(18) C(12) H(19) 109.5 no
H(18) C(12) H(20) 109.5 no
H(19) C(12) H(20) 109.5 no
C(15) C(16) H(21) 120.2 no
C(17) C(16) H(21) 120.0 no
C(16) C(17) H(22) 119.9 no
C(18) C(17) H(22) 119.7 no
C(17) C(18) H(23) 120.0 no
C(19) C(18) H(23) 119.0 no
C(18) C(19) H(24) 120.9 no
C(20) C(19) H(24) 120.7 no

loop_
_geom_bond_atom_site_label_1
_geom_bond_atom_site_label_2
_geom_bond_distance
_geom_bond_publ_flag
Rh(1) N(1) 2.126(5) yes
Rh(1) N(2) 2.132(5) yes
Rh(1) N(3) 2.153(5) yes
Rh(1) C(4) 2.152(7) yes
Rh(1) C(5) 2.142(7) yes
Rh(1) C(6) 2.170(7) yes
Rh(1) C(7) 2.146(7) yes
Rh(1) C(8) 2.138(7) yes
S(1) O(1) 1.430(7) yes
S(1) O(2) 1.438(7) yes
S(1) N(2) 1.560(6) yes
S(1) C(13) 1.864(11) yes
S(2) O(3) 1.448(5) yes
S(2) O(4) 1.432(5) yes
S(2) N(3) 1.548(5) yes
S(2) C(14) 1.827(9) yes
F(1) C(13) 1.340(11) yes
F(2) C(13) 1.332(13) yes
F(3) C(13) 1.274(12) yes
F(4) C(14) 1.336(10) yes
F(5) C(14) 1.333(10) yes
F(6) C(14) 1.323(10) yes
N(1) C(1) 1.472(10) yes
N(2) C(15) 1.439(8) yes
N(3) C(20) 1.449(8) yes
C(1) C(2) 1.519(11) yes
C(2) C(3) 1.533(13) yes
C(3) C(4) 1.500(10) yes
C(4) C(5) 1.431(10) yes
C(4) C(8) 1.468(11) yes
C(5) C(6) 1.445(10) yes
C(5) C(9) 1.478(10) yes
C(6) C(7) 1.425(11) yes
C(6) C(10) 1.497(11) yes
C(7) C(8) 1.443(10) yes
C(7) C(11) 1.505(11) yes
C(8) C(12) 1.482(12) yes
C(15) C(16) 1.397(10) yes
C(15) C(20) 1.409(10) yes
C(16) C(17) 1.370(10) yes
C(17) C(18) 1.399(11) yes
C(18) C(19) 1.400(10) yes
C(19) C(20) 1.395(9) yes
N(1) H(1) 0.950 no
N(1) H(2) 0.950 no
C(1) H(3) 0.950 no
C(1) H(4) 0.950 no
C(2) H(5) 0.950 no
C(2) H(6) 0.950 no
C(3) H(7) 0.950 no
C(3) H(8) 0.950 no
C(9) H(9) 0.950 no
C(9) H(10) 0.950 no
C(9) H(11) 0.950 no
C(10) H(12) 0.950 no
C(10) H(13) 0.950 no
C(10) H(14) 0.950 no
C(11) H(15) 0.950 no
C(11) H(16) 0.950 no
C(11) H(17) 0.950 no
C(12) H(18) 0.950 no
C(12) H(19) 0.950 no
C(12) H(20) 0.950 no
C(16) H(21) 0.950 no
C(17) H(22) 0.950 no
C(18) H(23) 0.950 no
C(19) H(24) 0.950 no

loop_
_geom_contact_atom_site_label_1
_geom_contact_atom_site_label_2
_geom_contact_distance
_geom_contact_site_symmetry_2
F(1) F(3) 3.159(9) 3_675
F(1) F(6) 3.357(8) 3_675
F(2) O(5) 3.499(12) 1_565
F(2) C(18) 3.472(10) 2_555
F(2) C(19) 3.396(9) 2_555
F(3) F(1) 3.159(9) 3_675
F(3) F(3) 2.870(8) 3_675
F(3) C(13) 3.568(13) 3_675
F(5) C(2) 3.537(9) 1_455
F(6) F(1) 3.357(8) 3_675
O(1) C(4) 3.149(9) 2_655
O(1) C(5) 3.561(9) 2_655
O(1) C(6) 3.589(9) 2_655
O(1) C(7) 3.231(10) 2_655
O(1) C(8) 2.950(10) 2_655
O(1) C(12) 3.345(12) 2_655
O(3) C(16) 3.302(9) 2_545
O(3) C(17) 3.323(9) 2_545
O(4) C(1) 3.505(11) 3_665
O(4) C(9) 3.484(9) 3_665
O(5) F(2) 3.499(12) 1_545
O(5) O(5) 2.828(15) 3_555
C(1) O(4) 3.505(11) 3_665
C(2) F(5) 3.537(9) 1_655
C(4) O(1) 3.149(9) 2_645
C(5) O(1) 3.561(9) 2_645
C(6) O(1) 3.589(9) 2_645
C(7) O(1) 3.231(10) 2_645
C(8) O(1) 2.950(10) 2_645
C(9) O(4) 3.484(9) 3_665
C(12) O(1) 3.345(12) 2_645
C(13) F(3) 3.568(13) 3_675
C(16) O(3) 3.302(9) 2_555
C(17) O(3) 3.323(9) 2_555
C(18) F(2) 3.472(10) 2_545
C(19) F(2) 3.396(9) 2_545
S(2) H(22) 3.293 2_545
F(1) H(1) 3.339 3_675
F(1) H(2) 3.523 3_675
F(1) H(4) 3.273 3_675
F(1) H(16) 3.563 2_655
F(1) H(19) 3.584 2_655
F(1) H(23) 2.777 2_555
F(2) H(12) 3.502 2_555
F(2) H(14) 3.441 2_555
F(2) H(23) 3.122 2_555
F(2) H(24) 3.010 2_555
F(4) H(6) 3.452 1_455
F(4) H(18) 2.994 1_455
F(5) H(5) 2.959 1_455
F(5) H(6) 3.341 1_455
F(5) H(7) 3.026 3_665
F(5) H(8) 3.503 1_455
F(5) H(10) 3.511 3_665
F(5) H(16) 3.307 4_464
F(5) H(17) 3.519 4_464
F(6) H(10) 3.476 3_665
F(6) H(16) 3.274 4_464
O(1) H(8) 3.435 2_655
O(1) H(19) 2.930 2_655
O(1) H(24) 3.253 2_555
O(2) H(16) 3.492 2_655
O(3) H(8) 2.734 1_455
O(3) H(18) 3.362 1_455
O(3) H(21) 2.691 2_545
O(3) H(22) 2.731 2_545
O(4) H(3) 2.667 3_665
O(4) H(7) 2.811 3_665
O(4) H(10) 3.350 3_665
O(4) H(11) 2.772 3_665
O(4) H(22) 3.246 2_545
O(5) H(6) 3.269 3_665
O(5) H(12) 3.202 2_545
C(1) H(11) 3.340 3_665
C(1) H(22) 3.050 4_564
C(1) H(23) 3.580 4_564
C(2) H(22) 3.396 4_564
C(9) H(3) 3.302 3_665
C(9) H(15) 3.207 2_645
C(9) H(22) 3.421 2_545
C(9) H(23) 3.345 2_545
C(10) H(20) 3.404 2_645
C(11) H(10) 3.247 2_655
C(12) H(13) 3.097 2_655
C(12) H(23) 3.454 1_655
C(12) H(24) 3.298 1_655
C(13) H(23) 3.502 2_555
C(16) H(14) 3.491 2_555
C(17) H(4) 3.041 4_465
C(17) H(5) 3.412 4_465
C(17) H(9) 3.015 2_555
C(17) H(14) 3.144 2_555
C(18) H(4) 3.127 4_465
C(18) H(9) 2.949 2_555
C(18) H(13) 3.517 2_555
C(18) H(19) 2.978 1_455
C(19) H(18) 3.425 1_455
C(19) H(19) 3.055 1_455
H(1) F(1) 3.339 3_675
H(1) H(11) 3.580 3_665
H(2) F(1) 3.523 3_675
H(3) O(4) 2.667 3_665
H(3) C(9) 3.302 3_665
H(3) H(9) 3.262 3_665
H(3) H(11) 2.590 3_665
H(3) H(22) 2.955 4_564
H(4) F(1) 3.273 3_675
H(4) C(17) 3.041 4_564
H(4) C(18) 3.127 4_564
H(4) H(9) 3.317 3_665
H(4) H(11) 3.320 3_665
H(4) H(22) 2.518 4_564
H(4) H(23) 2.682 4_564
H(5) F(5) 2.959 1_655
H(5) C(17) 3.412 4_564
H(5) H(22) 2.797 4_564
H(6) F(4) 3.452 1_655
H(6) F(5) 3.341 1_655
H(6) O(5) 3.269 3_665
H(7) F(5) 3.026 3_665
H(7) O(4) 2.811 3_665
H(8) F(5) 3.503 1_655
H(8) O(1) 3.435 2_645
H(8) O(3) 2.734 1_655
H(8) H(21) 3.229 2_645
H(9) C(17) 3.015 2_545
H(9) C(18) 2.949 2_545
H(9) H(3) 3.262 3_665
H(9) H(4) 3.317 3_665
H(9) H(15) 3.367 2_645
H(9) H(19) 3.194 2_645
H(9) H(20) 3.388 2_645
H(9) H(22) 2.652 2_545
H(9) H(23) 2.540 2_545
H(10) F(5) 3.511 3_665
H(10) F(6) 3.476 3_665
H(10) O(4) 3.350 3_665
H(10) C(11) 3.247 2_645
H(10) H(15) 2.372 2_645
H(10) H(16) 3.499 2_645
H(10) H(17) 3.552 2_645
H(10) H(19) 3.425 2_645
H(10) H(20) 3.455 2_645
H(10) H(23) 3.429 2_545
H(11) O(4) 2.772 3_665
H(11) C(1) 3.340 3_665
H(11) H(1) 3.580 3_665
H(11) H(3) 2.590 3_665
H(11) H(4) 3.320 3_665
H(11) H(22) 3.365 2_545
H(12) F(2) 3.502 2_545
H(12) O(5) 3.202 2_555
H(13) C(12) 3.097 2_645
H(13) C(18) 3.517 2_545
H(13) H(18) 3.149 2_645
H(13) H(19) 3.112 2_645
H(13) H(20) 2.548 2_645
H(14) F(2) 3.441 2_545
H(14) C(16) 3.491 2_545
H(14) C(17) 3.144 2_545
H(14) H(22) 3.094 2_545
H(15) C(9) 3.207 2_655
H(15) H(9) 3.367 2_655
H(15) H(10) 2.372 2_655
H(16) F(1) 3.563 2_645
H(16) F(5) 3.307 4_565
H(16) F(6) 3.274 4_565
H(16) O(2) 3.492 2_645
H(16) H(10) 3.499 2_655
H(17) F(5) 3.519 4_565
H(17) H(10) 3.552 2_655
H(18) F(4) 2.994 1_655
H(18) O(3) 3.362 1_655
H(18) C(19) 3.425 1_655
H(18) H(13) 3.149 2_655
H(18) H(24) 3.021 1_655
H(19) F(1) 3.584 2_645
H(19) O(1) 2.930 2_645
H(19) C(18) 2.978 1_655
H(19) C(19) 3.055 1_655
H(19) H(9) 3.194 2_655
H(19) H(10) 3.425 2_655
H(19) H(13) 3.112 2_655
H(19) H(23) 2.559 1_655
H(19) H(24) 2.714 1_655
H(20) C(10) 3.404 2_655
H(20) H(9) 3.388 2_655
H(20) H(10) 3.455 2_655
H(20) H(13) 2.548 2_655
H(21) O(3) 2.691 2_555
H(21) H(8) 3.229 2_655
H(21) H(24) 3.075 2_555
H(22) S(2) 3.293 2_555
H(22) O(3) 2.731 2_555
H(22) O(4) 3.246 2_555
H(22) C(1) 3.050 4_465
H(22) C(2) 3.396 4_465
H(22) C(9) 3.421 2_555
H(22) H(3) 2.955 4_465
H(22) H(4) 2.518 4_465
H(22) H(5) 2.797 4_465
H(22) H(9) 2.652 2_555
H(22) H(11) 3.365 2_555
H(22) H(14) 3.094 2_555
H(23) F(1) 2.777 2_545
H(23) F(2) 3.122 2_545
H(23) C(1) 3.580 4_465
H(23) C(9) 3.345 2_555
H(23) C(12) 3.454 1_455
H(23) C(13) 3.502 2_545
H(23) H(4) 2.682 4_465
H(23) H(9) 2.540 2_555
H(23) H(10) 3.429 2_555
H(23) H(19) 2.559 1_455
H(24) F(2) 3.010 2_545
H(24) O(1) 3.253 2_545
H(24) C(12) 3.298 1_455
H(24) H(18) 3.021 1_455
H(24) H(19) 2.714 1_455
H(24) H(21) 3.075 2_545

loop_
_geom_hbond_atom_site_label_D
_geom_hbond_atom_site_label_H
_geom_hbond_atom_site_label_A
_geom_hbond_distance_DA
_geom_hbond_distance_DH
_geom_hbond_distance_HA
_geom_hbond_angle_DHA
_geom_hbond_publ_flag
N(1) H(1) O(4) 3.238(5) 0.950 2.711 115.7 no
N(1) H(2) O(2) 3.047(5) 0.950 2.255 140.4 no

loop_
_geom_torsion_atom_site_label_1
_geom_torsion_atom_site_label_2
_geom_torsion_atom_site_label_3
_geom_torsion_atom_site_label_4
_geom_torsion
N(1) Rh(1) N(2) S(1) -50.3(4)
N(1) Rh(1) N(2) C(15) 130.5(4)
N(2) Rh(1) N(1) C(1) 162.7(5)
N(1) Rh(1) N(3) S(2) 51.6(4)
N(1) Rh(1) N(3) C(20) -127.6(4)
N(3) Rh(1) N(1) C(1) -122.8(5)
N(1) Rh(1) C(4) C(3) -2.9(6)
N(1) Rh(1) C(4) C(5) -123.8(4)
N(1) Rh(1) C(4) C(8) 117.1(4)
C(4) Rh(1) N(1) C(1) 18.7(5)
N(1) Rh(1) C(5) C(4) 65.0(4)
N(1) Rh(1) C(5) C(6) -177.0(3)
N(1) Rh(1) C(5) C(9) -56.2(6)
C(5) Rh(1) N(1) C(1) -16.2(6)
N(1) Rh(1) C(6) C(5) 6.1(7)
N(1) Rh(1) C(6) C(7) 124.9(5)
N(1) Rh(1) C(6) C(10) -113.2(7)
C(6) Rh(1) N(1) C(1) -20.4(8)
N(1) Rh(1) C(7) C(6) -133.3(5)
N(1) Rh(1) C(7) C(8) -13.4(8)
N(1) Rh(1) C(7) C(11) 104.1(8)
C(7) Rh(1) N(1) C(1) 65.3(8)
N(1) Rh(1) C(8) C(4) -71.2(4)
N(1) Rh(1) C(8) C(7) 172.7(4)
N(1) Rh(1) C(8) C(12) 50.4(8)
C(8) Rh(1) N(1) C(1) 56.3(5)
N(2) Rh(1) N(3) S(2) 140.7(4)
N(2) Rh(1) N(3) C(20) -38.5(4)
N(3) Rh(1) N(2) S(1) -142.4(4)
N(3) Rh(1) N(2) C(15) 38.4(4)
N(2) Rh(1) C(4) C(3) -97.9(7)
N(2) Rh(1) C(4) C(5) 141.1(4)
N(2) Rh(1) C(4) C(8) 22.1(6)
C(4) Rh(1) N(2) S(1) 46.2(6)
C(4) Rh(1) N(2) C(15) -133.0(4)
N(2) Rh(1) C(5) C(4) -112.2(6)
N(2) Rh(1) C(5) C(6) 5.9(8)
N(2) Rh(1) C(5) C(9) 126.6(6)
C(5) Rh(1) N(2) S(1) 127.1(5)
C(5) Rh(1) N(2) C(15) -52.1(8)
N(2) Rh(1) C(6) C(5) -177.4(3)
N(2) Rh(1) C(6) C(7) -58.6(4)
N(2) Rh(1) C(6) C(10) 63.4(7)
C(6) Rh(1) N(2) S(1) 131.3(4)
C(6) Rh(1) N(2) C(15) -47.9(4)
N(2) Rh(1) C(7) C(6) 130.5(4)
N(2) Rh(1) C(7) C(8) -109.6(4)
N(2) Rh(1) C(7) C(11) 7.9(7)
C(7) Rh(1) N(2) S(1) 99.1(4)
C(7) Rh(1) N(2) C(15) -80.1(4)
N(2) Rh(1) C(8) C(4) -166.7(4)
N(2) Rh(1) C(8) C(7) 77.2(4)
N(2) Rh(1) C(8) C(12) -45.1(7)
C(8) Rh(1) N(2) S(1) 60.7(4)
C(8) Rh(1) N(2) C(15) -118.5(4)
N(3) Rh(1) C(4) C(3) 95.4(7)
N(3) Rh(1) C(4) C(5) -25.6(6)
N(3) Rh(1) C(4) C(8) -144.6(4)
C(4) Rh(1) N(3) S(2) -47.4(6)
C(4) Rh(1) N(3) C(20) 133.4(4)
N(3) Rh(1) C(5) C(4) 163.7(3)
N(3) Rh(1) C(5) C(6) -78.2(4)
N(3) Rh(1) C(5) C(9) 42.5(6)
C(5) Rh(1) N(3) S(2) -63.7(4)
C(5) Rh(1) N(3) C(20) 117.1(4)
N(3) Rh(1) C(6) C(5) 108.1(4)
N(3) Rh(1) C(6) C(7) -133.2(4)
N(3) Rh(1) C(6) C(10) -11.2(6)
C(6) Rh(1) N(3) S(2) -102.0(4)
C(6) Rh(1) N(3) C(20) 78.9(4)
N(3) Rh(1) C(7) C(6) 56.0(5)
N(3) Rh(1) C(7) C(8) 175.8(4)
N(3) Rh(1) C(7) C(11) -66.7(7)
C(7) Rh(1) N(3) S(2) -133.1(4)
C(7) Rh(1) N(3) C(20) 47.7(5)
N(3) Rh(1) C(8) C(4) 106.3(7)
N(3) Rh(1) C(8) C(7) -9.8(9)
N(3) Rh(1) C(8) C(12) -132.0(7)
C(8) Rh(1) N(3) S(2) -126.1(6)
C(8) Rh(1) N(3) C(20) 54.7(8)
C(4) Rh(1) C(5) C(6) 118.1(5)
C(4) Rh(1) C(5) C(9) -121.2(8)
C(5) Rh(1) C(4) C(3) 121.0(8)
C(5) Rh(1) C(4) C(8) -119.0(6)
C(4) Rh(1) C(6) C(5) -37.6(4)
C(4) Rh(1) C(6) C(7) 81.2(4)
C(4) Rh(1) C(6) C(10) -156.9(7)
C(6) Rh(1) C(4) C(3) 158.7(7)
C(6) Rh(1) C(4) C(5) 37.8(4)
C(6) Rh(1) C(4) C(8) -81.2(4)
C(4) Rh(1) C(7) C(6) -80.5(4)
C(4) Rh(1) C(7) C(8) 39.3(4)
C(4) Rh(1) C(7) C(11) 156.8(8)
C(7) Rh(1) C(4) C(3) -158.7(7)
C(7) Rh(1) C(4) C(5) 80.3(4)
C(7) Rh(1) C(4) C(8) -38.7(4)
C(4) Rh(1) C(8) C(7) -116.1(6)
C(4) Rh(1) C(8) C(12) 121.6(9)
C(8) Rh(1) C(4) C(3) -120.0(8)
C(8) Rh(1) C(4) C(5) 119.0(6)
C(5) Rh(1) C(6) C(7) 118.7(6)
C(5) Rh(1) C(6) C(10) -119.3(8)
C(6) Rh(1) C(5) C(4) -118.1(5)
C(6) Rh(1) C(5) C(9) 120.7(8)
C(5) Rh(1) C(7) C(6) -37.5(4)
C(5) Rh(1) C(7) C(8) 82.3(4)
C(5) Rh(1) C(7) C(11) -160.2(8)
C(7) Rh(1) C(5) C(4) -81.1(4)
C(7) Rh(1) C(5) C(6) 37.0(4)
C(7) Rh(1) C(5) C(9) 157.7(7)
C(5) Rh(1) C(8) C(4) 36.8(4)
C(5) Rh(1) C(8) C(7) -79.3(4)
C(5) Rh(1) C(8) C(12) 158.4(8)
C(8) Rh(1) C(5) C(4) -37.8(4)
C(8) Rh(1) C(5) C(6) 80.2(4)
C(8) Rh(1) C(5) C(9) -159.0(7)
C(6) Rh(1) C(7) C(8) 119.8(6)
C(6) Rh(1) C(7) C(11) -122.7(9)
C(7) Rh(1) C(6) C(5) -118.7(6)
C(7) Rh(1) C(6) C(10) 122.0(8)
C(6) Rh(1) C(8) C(4) 79.8(4)
C(6) Rh(1) C(8) C(7) -36.3(4)
C(6) Rh(1) C(8) C(12) -158.6(8)
C(8) Rh(1) C(6) C(5) -81.7(4)
C(8) Rh(1) C(6) C(7) 37.1(4)
C(8) Rh(1) C(6) C(10) 159.0(7)
C(7) Rh(1) C(8) C(4) 116.1(6)
C(7) Rh(1) C(8) C(12) -122.3(9)
C(8) Rh(1) C(7) C(6) -119.8(6)
C(8) Rh(1) C(7) C(11) 117.5(9)
O(1) S(1) N(2) Rh(1) -137.9(4)
O(1) S(1) N(2) C(15) 41.2(6)
O(1) S(1) C(13) F(1) 59.4(8)
O(1) S(1) C(13) F(2) -58.4(7)
O(1) S(1) C(13) F(3) 179.1(7)
O(2) S(1) N(2) Rh(1) -0.7(5)
O(2) S(1) N(2) C(15) 178.4(5)
O(2) S(1) C(13) F(1) -65.0(8)
O(2) S(1) C(13) F(2) 177.2(6)
O(2) S(1) C(13) F(3) 54.7(8)
N(2) S(1) C(13) F(1) -178.7(6)
N(2) S(1) C(13) F(2) 63.5(7)
N(2) S(1) C(13) F(3) -59.0(8)
C(13) S(1) N(2) Rh(1) 109.5(5)
C(13) S(1) N(2) C(15) -71.4(6)
O(3) S(2) N(3) Rh(1) 141.6(3)
O(3) S(2) N(3) C(20) -39.3(6)
O(3) S(2) C(14) F(4) 63.5(6)
O(3) S(2) C(14) F(5) -55.3(6)
O(3) S(2) C(14) F(6) -175.5(5)
O(4) S(2) N(3) Rh(1) 4.2(5)
O(4) S(2) N(3) C(20) -176.8(5)
O(4) S(2) C(14) F(4) -172.8(5)
O(4) S(2) C(14) F(5) 68.4(6)
O(4) S(2) C(14) F(6) -51.8(6)
N(3) S(2) C(14) F(4) -58.8(6)
N(3) S(2) C(14) F(5) -177.6(5)
N(3) S(2) C(14) F(6) 62.2(6)
C(14) S(2) N(3) Rh(1) -105.5(4)
C(14) S(2) N(3) C(20) 73.6(6)
Rh(1) N(1) C(1) C(2) -53.9(8)
Rh(1) N(2) C(15) C(16) 143.5(6)
Rh(1) N(2) C(15) C(20) -31.9(6)
S(1) N(2) C(15) C(16) -35.7(9)
S(1) N(2) C(15) C(20) 148.8(5)
Rh(1) N(3) C(20) C(15) 33.9(6)
Rh(1) N(3) C(20) C(19) -142.1(5)
S(2) N(3) C(20) C(15) -145.4(5)
S(2) N(3) C(20) C(19) 38.6(9)
N(1) C(1) C(2) C(3) 79.3(10)
C(1) C(2) C(3) C(4) -58.2(10)
C(2) C(3) C(4) Rh(1) 20.4(9)
C(2) C(3) C(4) C(5) 110.1(8)
C(2) C(3) C(4) C(8) -68.0(9)
Rh(1) C(4) C(5) C(6) -61.9(5)
Rh(1) C(4) C(5) C(9) 123.2(7)
Rh(1) C(4) C(8) C(7) 62.0(5)
Rh(1) C(4) C(8) C(12) -124.5(8)
C(3) C(4) C(5) Rh(1) -119.0(7)
C(3) C(4) C(5) C(6) 179.1(7)
C(3) C(4) C(5) C(9) 4.2(12)
C(3) C(4) C(8) Rh(1) 118.6(7)
C(3) C(4) C(8) C(7) -179.5(7)
C(3) C(4) C(8) C(12) -5.9(12)
C(5) C(4) C(8) Rh(1) -59.8(4)
C(5) C(4) C(8) C(7) 2.1(8)
C(5) C(4) C(8) C(12) 175.7(7)
C(8) C(4) C(5) Rh(1) 59.4(5)
C(8) C(4) C(5) C(6) -2.5(8)
C(8) C(4) C(5) C(9) -177.4(6)
Rh(1) C(5) C(6) C(7) -59.6(5)
Rh(1) C(5) C(6) C(10) 120.5(7)
C(4) C(5) C(6) Rh(1) 61.6(5)
C(4) C(5) C(6) C(7) 1.9(8)
C(4) C(5) C(6) C(10) -177.9(7)
C(9) C(5) C(6) Rh(1) -123.5(7)
C(9) C(5) C(6) C(7) 176.8(7)
C(9) C(5) C(6) C(10) -3.1(12)
Rh(1) C(6) C(7) C(8) -59.9(5)
Rh(1) C(6) C(7) C(11) 122.0(8)
C(5) C(6) C(7) Rh(1) 59.4(5)
C(5) C(6) C(7) C(8) -0.6(8)
C(5) C(6) C(7) C(11) -178.7(7)
C(10) C(6) C(7) Rh(1) -120.8(7)
C(10) C(6) C(7) C(8) 179.3(7)
C(10) C(6) C(7) C(11) 1.2(13)
Rh(1) C(7) C(8) C(4) -61.9(4)
Rh(1) C(7) C(8) C(12) 124.6(8)
C(6) C(7) C(8) Rh(1) 60.9(5)
C(6) C(7) C(8) C(4) -1.0(8)
C(6) C(7) C(8) C(12) -174.4(7)
C(11) C(7) C(8) Rh(1) -120.9(8)
C(11) C(7) C(8) C(4) 177.2(7)
C(11) C(7) C(8) C(12) 3.8(13)
N(2) C(15) C(16) C(17) -175.1(6)
N(2) C(15) C(20) N(3) -1.8(8)
N(2) C(15) C(20) C(19) 174.4(6)
C(16) C(15) C(20) N(3) -177.5(6)
C(16) C(15) C(20) C(19) -1.3(10)
C(20) C(15) C(16) C(17) 0.1(8)
C(15) C(16) C(17) C(18) 0.6(11)
C(16) C(17) C(18) C(19) -0.1(9)
C(17) C(18) C(19) C(20) -1.0(11)
C(18) C(19) C(20) N(3) 177.5(6)
C(18) C(19) C(20) C(15) 1.7(10)
